data_4124206
loop_
_publ_author_name
'Bag, Pradip'
'Itkis, Mikhail E.'
'Stekovic, Dejan'
'Pal, Sushanta K.'
'Tham, Fook S.'
'Haddon, Robert C.'

_publ_section_title
;
 Band Structure Engineering by Substitutional Doping in Solid-State
 Solutions of [5-Me-PLY(O,O)]2B(1-x)Bex Radical Crystals.
;
_journal_issue 31
_journal_name_full 'Journal of the American Chemical Society'
_journal_page_first 10000
_journal_page_last 10008
_journal_paper_doi 10.1021/jacs.5b06145
_journal_volume 137
_journal_year 2015
_chemical_formula_sum 'C28 H18 B0.6 Be0.4 O4'
_chemical_formula_weight 428.51
_chemical_name_systematic
; 
 ? 
;
_space_group_crystal_system monoclinic
_space_group_IT_number 14
_space_group_name_Hall '-P 2ybc'
_space_group_name_H-M_alt 'P 1 21/c 1'
_symmetry_space_group_name_Hall '-P 2ybc'
_symmetry_space_group_name_H-M 'P 1 21/c 1'
_atom_sites_solution_hydrogens geom
_audit_creation_method SHELXL-2013
_cell_angle_alpha 90
_cell_angle_beta 102.8864(10)
_cell_angle_gamma 90
_cell_formula_units_Z 4
_cell_length_a 7.4760(4)
_cell_length_b 23.7689(14)
_cell_length_c 11.2450(7)
_cell_measurement_reflns_used 9944
_cell_measurement_temperature 100(2)
_cell_measurement_theta_max 28.39
_cell_measurement_theta_min 2.53
_cell_volume 1947.9(2)
_computing_cell_refinement 'Bruker SAINT'
_computing_data_collection 'Bruker APEX2'
_computing_data_reduction 'Bruker SAINT'
_computing_molecular_graphics 'Bruker SHELXTL'
_computing_publication_material 'Bruker SHELXTL'
_computing_structure_refinement 'SHELXL-2013 (Sheldrick, 2013)'
_computing_structure_solution 'SHELXS-97 (Sheldrick 2008)'
_diffrn_ambient_temperature 100(2)
_diffrn_measured_fraction_theta_full 1.000
_diffrn_measured_fraction_theta_max 1.000
_diffrn_measurement_device_type 'Bruker APEX-II CCD'
_diffrn_measurement_method '\f and \w scans'
_diffrn_radiation_type MoK\a
_diffrn_radiation_wavelength 0.71073
_diffrn_reflns_av_R_equivalents 0.0454
_diffrn_reflns_av_unetI/netI 0.0215
_diffrn_reflns_Laue_measured_fraction_full 1.000
_diffrn_reflns_Laue_measured_fraction_max 1.000
_diffrn_reflns_limit_h_max 9
_diffrn_reflns_limit_h_min -9
_diffrn_reflns_limit_k_max 28
_diffrn_reflns_limit_k_min -28
_diffrn_reflns_limit_l_max 13
_diffrn_reflns_limit_l_min -13
_diffrn_reflns_number 37136
_diffrn_reflns_point_group_measured_fraction_full 1.000
_diffrn_reflns_point_group_measured_fraction_max 1.000
_diffrn_reflns_theta_full 25.242
_diffrn_reflns_theta_max 25.348
_diffrn_reflns_theta_min 1.713
_exptl_absorpt_coefficient_mu 0.096
_exptl_absorpt_correction_type multi-scan
_exptl_absorpt_process_details 'Bruker SADABS'
_exptl_crystal_colour black
_exptl_crystal_density_diffrn 1.461
_exptl_crystal_density_meas ?
_exptl_crystal_density_method 'not measured'
_exptl_crystal_description 'needle frag'
_exptl_crystal_F_000 890
_exptl_crystal_size_max 0.534
_exptl_crystal_size_mid 0.078
_exptl_crystal_size_min 0.037
_exptl_transmission_factor_max 0.747
_exptl_transmission_factor_min 0.646
_refine_diff_density_max 0.154
_refine_diff_density_min -0.127
_refine_diff_density_rms 0.033
_refine_ls_extinction_method none
_refine_ls_goodness_of_fit_ref 1.050
_refine_ls_hydrogen_treatment constr
_refine_ls_matrix_type full
_refine_ls_number_parameters 581
_refine_ls_number_reflns 3557
_refine_ls_number_restraints 311
_refine_ls_restrained_S_all 1.054
_refine_ls_R_factor_all 0.0565
_refine_ls_R_factor_gt 0.0334
_refine_ls_shift/su_max 0.000
_refine_ls_shift/su_mean 0.000
_refine_ls_structure_factor_coef Fsqd
_refine_ls_weighting_details 'w=1/[\s^2^(Fo^2^)+(0.0414P)^2^+0.4149P] where P=(Fo^2^+2Fc^2^)/3'
_refine_ls_weighting_scheme calc
_refine_ls_wR_factor_gt 0.0779
_refine_ls_wR_factor_ref 0.0904
_reflns_Friedel_coverage 0.000
_reflns_number_gt 2533
_reflns_number_total 3557
_reflns_threshold_expression 'I > 2\s(I)'
_cod_data_source_file ja5b06145_si_003.cif
_cod_data_source_block rh281pb60B40Be_0m
_cod_depositor_comments
;
The following automatic conversions were performed:

'_exptl_crystal_density_meas' value 'not measured' was changed to '?'
- the value is perceived as not measured.

Automatic conversion script
Id: cif_fix_values 3271 2015-04-21 07:52:19Z andrius 

 Adding full bibliography for 4124204--4124206.cif.
;
_cod_original_formula_sum 'C28 H18 B0.60 Be0.40 O4'
_cod_database_code 4124206
_shelx_space_group_comment
; 
The symmetry employed for this shelxl refinement is uniquely defined 
by the following loop, which should always be used as a source of 
symmetry information in preference to the above space-group names. 
They are only intended as comments. 
;
_shelx_estimated_absorpt_t_min 0.950
_shelx_estimated_absorpt_t_max 0.996
_shelxl_version_number 2013-4

loop_
_space_group_symop_operation_xyz
'x, y, z'
'-x, y+1/2, -z+1/2'
'-x, -y, -z'
'x, -y-1/2, z-1/2'

loop_
_atom_site_label
_atom_site_type_symbol
_atom_site_fract_x
_atom_site_fract_y
_atom_site_fract_z
_atom_site_U_iso_or_equiv
_atom_site_adp_type
_atom_site_occupancy
_atom_site_site_symmetry_order
_atom_site_calc_flag
_atom_site_refinement_flags_posn
_atom_site_refinement_flags_adp
_atom_site_refinement_flags_occupancy
_atom_site_disorder_assembly
_atom_site_disorder_group
B1 B 0.3266(8) 0.4003(3) 0.3508(5) 0.039(3) Uani 0.6 1 d D . P A 1
O1 O 0.4109(12) 0.3553(3) 0.4285(6) 0.0366(11) Uani 0.6 1 d D U P A 1
C1 C 0.3307(11) 0.3325(4) 0.5140(9) 0.0314(14) Uani 0.6 1 d D U P A 1
C2 C 0.4143(17) 0.2871(5) 0.5834(13) 0.0386(18) Uani 0.6 1 d D U P A 1
H2A H 0.5267 0.2724 0.5706 0.046 Uiso 0.6 1 calc R U P A 1
C3 C 0.335(2) 0.2637(7) 0.6699(16) 0.047(2) Uani 0.6 1 d D U P A 1
H3A H 0.3880 0.2309 0.7115 0.056 Uiso 0.6 1 calc R U P A 1
C3A C 0.174(2) 0.2868(7) 0.6999(17) 0.037(2) Uani 0.6 1 d D U P A 1
C4 C 0.0869(16) 0.2642(5) 0.7864(11) 0.049(2) Uani 0.6 1 d D U P A 1
H4A H 0.1414 0.2326 0.8321 0.059 Uiso 0.6 1 calc R U P A 1
C5 C -0.0768(14) 0.2855(5) 0.8100(11) 0.041(2) Uani 0.6 1 d D U P A 1
C6 C -0.1496(17) 0.3333(5) 0.7428(12) 0.039(2) Uani 0.6 1 d D U P A 1
H6A H -0.2583 0.3495 0.7585 0.047 Uiso 0.6 1 calc R U P A 1
C6A C -0.071(3) 0.3584(9) 0.654(2) 0.033(2) Uani 0.6 1 d D U P A 1
C7 C -0.1509(14) 0.4054(5) 0.5837(12) 0.0295(15) Uani 0.6 1 d D U P A 1
H7A H -0.2620 0.4210 0.5967 0.035 Uiso 0.6 1 calc R U P A 1
C8 C -0.0697(12) 0.4287(4) 0.4969(10) 0.0285(12) Uani 0.6 1 d D U P A 1
H8A H -0.1211 0.4613 0.4538 0.034 Uiso 0.6 1 calc R U P A 1
C9 C 0.0894(11) 0.4042(3) 0.4717(8) 0.0287(14) Uani 0.6 1 d D U P A 1
C9A C 0.1713(16) 0.3569(6) 0.5393(14) 0.0289(15) Uani 0.6 1 d D U P A 1
C9B C 0.0909(18) 0.3342(6) 0.6304(15) 0.0325(18) Uani 0.6 1 d D U P A 1
O9 O 0.1668(16) 0.4262(4) 0.3848(10) 0.0357(12) Uani 0.6 1 d D U P A 1
C10 C -0.1636(11) 0.2598(4) 0.9062(10) 0.048(2) Uani 0.6 1 d D U P A 1
H10A H -0.1159 0.2216 0.9248 0.071 Uiso 0.6 1 calc R U P A 1
H10B H -0.2970 0.2582 0.8759 0.071 Uiso 0.6 1 calc R U P A 1
H10C H -0.1343 0.2828 0.9803 0.071 Uiso 0.6 1 calc R U P A 1
O11 O 0.4624(11) 0.4448(3) 0.3724(7) 0.047(2) Uani 0.6 1 d D U P A 1
C11 C 0.4526(10) 0.4837(3) 0.2840(6) 0.0345(5) Uani 0.6 1 d D U P A 1
C12 C 0.5491(10) 0.5348(3) 0.3002(8) 0.037(3) Uani 0.6 1 d D U P A 1
H12A H 0.6306 0.5414 0.3767 0.045 Uiso 0.6 1 calc R U P A 1
C13 C 0.534(4) 0.5755(7) 0.2135(13) 0.0371(6) Uani 0.6 1 d D U P A 1
H13A H 0.5988 0.6099 0.2323 0.045 Uiso 0.6 1 calc R U P A 1
C13A C 0.2217(19) 0.5037(4) -0.0474(9) 0.035(2) Uani 0.6 1 d D U P A 1
C14 C 0.3919(13) 0.6085(5) 0.0031(9) 0.033(2) Uani 0.6 1 d D U P A 1
H14A H 0.4511 0.6439 0.0201 0.040 Uiso 0.6 1 calc R U P A 1
C15 C 0.279(2) 0.5994(5) -0.1119(10) 0.038(3) Uani 0.6 1 d D U P A 1
C16 C 0.196(2) 0.5467(5) -0.1357(10) 0.038(3) Uani 0.6 1 d D U P A 1
H16A H 0.1193 0.5397 -0.2138 0.046 Uiso 0.6 1 calc R U P A 1
C16A C 0.421(2) 0.5672(4) 0.0949(9) 0.033(2) Uani 0.6 1 d D U P A 1
C17 C 0.140(2) 0.4489(4) -0.0698(9) 0.038(2) Uani 0.6 1 d D U P A 1
H17A H 0.0737 0.4397 -0.1499 0.046 Uiso 0.6 1 calc R U P A 1
C18 C 0.1537(13) 0.4095(4) 0.0213(7) 0.038(2) Uani 0.6 1 d D U P A 1
H18A H 0.0945 0.3741 0.0043 0.046 Uiso 0.6 1 calc R U P A 1
C19 C 0.255(3) 0.4215(5) 0.1391(8) 0.0346(6) Uani 0.6 1 d D U P A 1
C19A C 0.3402(18) 0.4745(4) 0.1663(8) 0.032(2) Uani 0.6 1 d D U P A 1
C19B C 0.3286(18) 0.5149(4) 0.0714(7) 0.032(2) Uani 0.6 1 d D U P A 1
O19 O 0.2671(6) 0.38196(18) 0.2258(4) 0.0282(13) Uani 0.6 1 d D U P A 1
C20 C 0.2527(13) 0.6425(4) -0.2123(8) 0.053(3) Uani 0.6 1 d D U P A 1
H20A H 0.2978 0.6791 -0.1781 0.079 Uiso 0.6 1 calc R U P A 1
H20B H 0.1219 0.6454 -0.2510 0.079 Uiso 0.6 1 calc R U P A 1
H20C H 0.3211 0.6310 -0.2732 0.079 Uiso 0.6 1 calc R U P A 1
Be1 Be 0.3245(14) 0.4000(5) 0.3627(7) 0.039(6) Uani 0.4 1 d D . P B 2
O1C O 0.3964(18) 0.3457(5) 0.4419(12) 0.051(3) Uani 0.4 1 d D U P B 2
C1C C 0.328(2) 0.3294(7) 0.5332(15) 0.050(3) Uani 0.4 1 d D U P B 2
C2C C 0.404(3) 0.2798(9) 0.597(2) 0.049(3) Uani 0.4 1 d D U P B 2
H2B H 0.5058 0.2614 0.5769 0.058 Uiso 0.4 1 calc R U P B 2
C3C C 0.325(3) 0.2597(10) 0.687(2) 0.045(3) Uani 0.4 1 d D U P B 2
H3B H 0.3852 0.2297 0.7359 0.054 Uiso 0.4 1 calc R U P B 2
C3D C 0.162(3) 0.2807(11) 0.712(3) 0.041(3) Uani 0.4 1 d D U P B 2
C4C C 0.078(2) 0.2600(8) 0.8022(15) 0.042(3) Uani 0.4 1 d D U P B 2
H4B H 0.1301 0.2280 0.8477 0.051 Uiso 0.4 1 calc R U P B 2
C5C C -0.076(2) 0.2835(8) 0.8287(16) 0.045(3) Uani 0.4 1 d D U P B 2
C6C C -0.160(3) 0.3285(8) 0.7593(18) 0.041(3) Uani 0.4 1 d D U P B 2
H6B H -0.2712 0.3434 0.7731 0.049 Uiso 0.4 1 calc R U P B 2
C6D C -0.081(4) 0.3519(14) 0.670(3) 0.037(3) Uani 0.4 1 d D U P B 2
C7C C -0.158(3) 0.3988(9) 0.603(2) 0.050(3) Uani 0.4 1 d D U P B 2
H7B H -0.2663 0.4148 0.6196 0.060 Uiso 0.4 1 calc R U P B 2
C8C C -0.085(2) 0.4220(8) 0.5166(18) 0.052(4) Uani 0.4 1 d D U P B 2
H8B H -0.1443 0.4531 0.4714 0.063 Uiso 0.4 1 calc R U P B 2
C9C C 0.0812(18) 0.4008(5) 0.4908(13) 0.047(3) Uani 0.4 1 d D U P B 2
C9D C 0.163(3) 0.3525(9) 0.557(2) 0.041(3) Uani 0.4 1 d D U P B 2
C9E C 0.084(3) 0.3299(10) 0.648(2) 0.039(3) Uani 0.4 1 d D U P B 2
O9C O 0.149(3) 0.4247(6) 0.4071(14) 0.045(2) Uani 0.4 1 d D U P B 2
C10C C -0.168(2) 0.2620(6) 0.9263(16) 0.061(4) Uani 0.4 1 d D U P B 2
H10D H -0.1830 0.2211 0.9186 0.092 Uiso 0.4 1 calc R U P B 2
H10E H -0.2883 0.2798 0.9172 0.092 Uiso 0.4 1 calc R U P B 2
H10F H -0.0915 0.2712 1.0068 0.092 Uiso 0.4 1 calc R U P B 2
O11C O 0.4744(15) 0.4475(4) 0.3637(8) 0.030(2) Uani 0.4 1 d D U P B 2
C11C C 0.4505(14) 0.4826(4) 0.2735(10) 0.0345(5) Uani 0.4 1 d D U P B 2
C12C C 0.5479(16) 0.5341(4) 0.3025(12) 0.041(4) Uani 0.4 1 d D U P B 2
H12B H 0.6231 0.5415 0.3809 0.049 Uiso 0.4 1 calc R U P B 2
C13C C 0.525(6) 0.5725(11) 0.2081(19) 0.0371(6) Uani 0.4 1 d D U P B 2
H13B H 0.5923 0.6067 0.2210 0.045 Uiso 0.4 1 calc R U P B 2
C13D C 0.203(3) 0.4999(6) -0.0510(10) 0.030(3) Uani 0.4 1 d D U P B 2
C14C C 0.388(3) 0.6033(7) -0.0033(15) 0.041(4) Uani 0.4 1 d D U P B 2
H14B H 0.4548 0.6375 0.0114 0.049 Uiso 0.4 1 calc R U P B 2
C15C C 0.275(3) 0.5931(7) -0.1186(15) 0.032(3) Uani 0.4 1 d D U P B 2
C16C C 0.189(3) 0.5412(7) -0.1422(16) 0.032(3) Uani 0.4 1 d D U P B 2
H16B H 0.1187 0.5334 -0.2219 0.038 Uiso 0.4 1 calc R U P B 2
C16D C 0.403(3) 0.5632(7) 0.0914(12) 0.034(3) Uani 0.4 1 d D U P B 2
C17C C 0.121(3) 0.4455(5) -0.0732(14) 0.034(3) Uani 0.4 1 d D U P B 2
H17B H 0.0443 0.4379 -0.1509 0.040 Uiso 0.4 1 calc R U P B 2
C18C C 0.1492(18) 0.4043(6) 0.0130(10) 0.036(3) Uani 0.4 1 d D U P B 2
H18B H 0.1039 0.3674 -0.0081 0.043 Uiso 0.4 1 calc R U P B 2
C19C C 0.247(5) 0.4160(8) 0.1354(11) 0.0346(6) Uani 0.4 1 d D U P B 2
C19D C 0.336(3) 0.4691(6) 0.1580(12) 0.033(3) Uani 0.4 1 d D U P B 2
C19E C 0.311(3) 0.5112(5) 0.0671(12) 0.031(3) Uani 0.4 1 d D U P B 2
O19C O 0.2580(14) 0.3796(4) 0.2226(8) 0.069(3) Uani 0.4 1 d D U P B 2
C20C C 0.2487(17) 0.6408(5) -0.2092(10) 0.037(4) Uani 0.4 1 d D U P B 2
H20D H 0.3383 0.6705 -0.1791 0.055 Uiso 0.4 1 calc R U P B 2
H20E H 0.1243 0.6560 -0.2194 0.055 Uiso 0.4 1 calc R U P B 2
H20F H 0.2665 0.6270 -0.2878 0.055 Uiso 0.4 1 calc R U P B 2

loop_
_atom_site_aniso_label
_atom_site_aniso_U_11
_atom_site_aniso_U_22
_atom_site_aniso_U_33
_atom_site_aniso_U_23
_atom_site_aniso_U_13
_atom_site_aniso_U_12
B1 0.029(5) 0.026(5) 0.057(5) 0.002(4) 0.002(3) 0.006(4)
O1 0.038(2) 0.028(2) 0.0409(19) -0.0015(16) 0.0030(15) 0.0004(16)
C1 0.026(3) 0.025(3) 0.036(3) -0.007(2) -0.007(2) 0.008(2)
C2 0.034(3) 0.022(3) 0.049(4) 0.000(2) -0.012(3) 0.008(3)
C3 0.041(4) 0.032(5) 0.058(5) 0.000(3) -0.008(3) 0.014(4)
C3A 0.044(5) 0.018(3) 0.042(4) -0.001(2) -0.006(3) 0.000(3)
C4 0.056(4) 0.030(4) 0.056(5) -0.004(3) 0.000(4) 0.011(3)
C5 0.045(4) 0.035(4) 0.035(4) -0.001(3) -0.011(2) 0.002(3)
C6 0.043(4) 0.025(3) 0.043(5) -0.004(3) -0.002(3) 0.011(3)
C6A 0.039(4) 0.022(5) 0.030(4) -0.002(2) -0.007(2) 0.007(4)
C7 0.031(3) 0.020(2) 0.032(4) 0.004(2) -0.004(2) 0.011(2)
C8 0.032(3) 0.022(3) 0.027(2) 0.0010(19) -0.0047(18) 0.0078(19)
C9 0.037(3) 0.018(3) 0.027(3) -0.0009(19) -0.004(2) 0.013(2)
C9A 0.026(3) 0.025(3) 0.029(3) -0.001(2) -0.009(2) 0.004(2)
C9B 0.031(4) 0.026(4) 0.031(4) -0.005(2) -0.013(2) 0.008(3)
O9 0.041(2) 0.033(2) 0.032(3) 0.0016(16) 0.0068(18) 0.0066(15)
C10 0.054(3) 0.047(4) 0.034(3) -0.009(2) -0.007(2) 0.025(3)
O11 0.048(4) 0.040(3) 0.048(3) 0.010(2) 0.001(2) 0.008(3)
C11 0.0316(9) 0.0318(9) 0.0364(14) -0.0070(9) -0.0003(9) 0.0070(7)
C12 0.027(5) 0.048(5) 0.036(5) -0.011(4) 0.004(4) -0.009(3)
C13 0.032(2) 0.0312(17) 0.0426(14) -0.0134(13) -0.0026(11) -0.0010(11)
C13A 0.024(4) 0.025(3) 0.052(5) -0.010(3) 0.000(3) 0.000(2)
C14 0.022(4) 0.034(4) 0.040(3) -0.010(2) 0.001(3) 0.007(3)
C15 0.034(5) 0.033(3) 0.048(5) -0.012(3) 0.011(3) -0.005(3)
C16 0.036(5) 0.043(5) 0.029(3) -0.011(3) -0.007(3) 0.005(4)
C16A 0.027(4) 0.020(3) 0.050(4) -0.012(3) 0.005(3) 0.001(3)
C17 0.024(3) 0.054(5) 0.035(4) -0.013(3) 0.001(3) -0.007(3)
C18 0.037(4) 0.031(3) 0.050(4) -0.016(2) 0.014(3) -0.015(3)
C19 0.028(2) 0.029(2) 0.0427(11) -0.0091(12) -0.0004(9) 0.0019(18)
C19A 0.024(3) 0.025(3) 0.047(4) -0.013(2) 0.006(3) -0.004(2)
C19B 0.023(3) 0.042(4) 0.029(3) -0.011(3) 0.003(2) -0.002(3)
O19 0.025(2) 0.019(2) 0.038(3) -0.0130(18) 0.0008(19) 0.0021(16)
C20 0.050(6) 0.043(5) 0.057(6) 0.001(4) -0.006(4) 0.016(4)
Be1 0.052(11) 0.042(11) 0.017(5) -0.016(5) -0.009(5) 0.001(8)
O1C 0.036(4) 0.029(4) 0.086(6) 0.000(3) 0.007(3) 0.008(3)
C1C 0.063(7) 0.046(6) 0.039(5) -0.008(4) 0.002(4) -0.022(5)
C2C 0.043(6) 0.028(6) 0.070(8) -0.002(4) 0.003(5) 0.004(4)
C3C 0.046(6) 0.022(5) 0.056(7) 0.001(4) -0.013(4) -0.002(4)
C3D 0.031(5) 0.032(7) 0.051(8) 0.001(4) -0.010(4) -0.002(4)
C4C 0.045(6) 0.032(5) 0.034(4) 0.014(3) -0.023(4) -0.006(4)
C5C 0.067(7) 0.032(6) 0.029(5) -0.007(3) -0.002(4) 0.005(5)
C6C 0.044(5) 0.046(6) 0.025(4) -0.006(3) -0.006(3) -0.010(4)
C6D 0.039(5) 0.026(7) 0.038(10) -0.003(4) -0.007(5) -0.005(4)
C7C 0.061(6) 0.051(8) 0.034(6) -0.003(4) 0.003(4) -0.001(5)
C8C 0.053(6) 0.034(6) 0.062(9) 0.006(4) -0.005(4) 0.007(4)
C9C 0.044(5) 0.058(6) 0.031(5) -0.006(3) -0.006(3) -0.023(4)
C9D 0.049(6) 0.023(5) 0.041(8) -0.009(4) -0.008(4) 0.003(4)
C9E 0.047(5) 0.026(5) 0.039(7) -0.005(4) -0.003(5) -0.011(4)
O9C 0.049(6) 0.041(4) 0.037(6) 0.002(3) -0.006(3) 0.015(4)
C10C 0.105(8) 0.033(5) 0.045(6) 0.000(4) 0.015(5) -0.009(5)
O11C 0.028(4) 0.031(4) 0.027(3) -0.016(3) -0.005(3) -0.008(3)
C11C 0.0316(9) 0.0318(9) 0.0364(14) -0.0070(9) -0.0003(9) 0.0070(7)
C12C 0.046(8) 0.020(5) 0.044(8) -0.012(5) -0.019(6) 0.019(4)
C13C 0.032(2) 0.0312(17) 0.0426(14) -0.0134(13) -0.0026(11) -0.0010(11)
C13D 0.018(4) 0.048(6) 0.021(5) -0.015(4) -0.001(3) -0.007(4)
C14C 0.052(8) 0.022(4) 0.046(6) -0.014(4) 0.007(5) -0.012(4)
C15C 0.028(7) 0.034(6) 0.030(5) -0.010(4) -0.004(4) 0.014(5)
C16C 0.021(6) 0.032(5) 0.044(6) -0.015(4) 0.009(4) -0.005(4)
C16D 0.023(5) 0.049(7) 0.025(5) -0.011(4) -0.005(4) -0.001(4)
C17C 0.026(6) 0.023(5) 0.044(6) -0.017(4) -0.006(4) 0.003(4)
C18C 0.026(5) 0.031(4) 0.040(5) -0.020(3) -0.016(4) 0.012(4)
C19C 0.028(2) 0.029(2) 0.0427(11) -0.0091(12) -0.0004(9) 0.0019(18)
C19D 0.035(6) 0.034(5) 0.024(4) -0.015(3) -0.007(4) 0.013(4)
C19E 0.022(5) 0.016(4) 0.048(6) -0.016(3) -0.005(4) 0.005(3)
O19C 0.082(7) 0.061(6) 0.055(6) 0.016(4) -0.001(5) -0.008(5)
C20C 0.038(7) 0.045(7) 0.030(6) -0.011(5) 0.015(5) -0.023(5)

loop_
_atom_type_symbol
_atom_type_description
_atom_type_scat_dispersion_real
_atom_type_scat_dispersion_imag
_atom_type_scat_source
C C 0.0033 0.0016 'International Tables Vol C Tables 4.2.6.8 and 6.1.1.4'
H H 0.0000 0.0000 'International Tables Vol C Tables 4.2.6.8 and 6.1.1.4'
Be Be 0.0005 0.0002 'International Tables Vol C Tables 4.2.6.8 and 6.1.1.4'
B B 0.0013 0.0007 'International Tables Vol C Tables 4.2.6.8 and 6.1.1.4'
O O 0.0106 0.0060 'International Tables Vol C Tables 4.2.6.8 and 6.1.1.4'

loop_
_geom_angle_atom_site_label_1
_geom_angle_atom_site_label_2
_geom_angle_atom_site_label_3
_geom_angle
O1 B1 O19 111.5(5)
O1 B1 O11 104.2(4)
O19 B1 O11 115.8(4)
O1 B1 O9 115.2(5)
O19 B1 O9 106.8(5)
O11 B1 O9 103.4(8)
C1 O1 B1 121.8(5)
O1 C1 C2 119.5(6)
O1 C1 C9A 120.4(5)
C2 C1 C9A 119.9(6)
C3 C2 C1 120.0(8)
C3 C2 H2A 120.0
C1 C2 H2A 120.0
C2 C3 C3A 122.4(8)
C2 C3 H3A 118.8
C3A C3 H3A 118.8
C4 C3A C3 124.5(8)
C4 C3A C9B 118.0(7)
C3 C3A C9B 117.4(7)
C3A C4 C5 123.8(8)
C3A C4 H4A 118.1
C5 C4 H4A 118.1
C4 C5 C6 116.1(7)
C4 C5 C10 121.5(8)
C6 C5 C10 122.4(8)
C6A C6 C5 123.7(7)
C6A C6 H6A 118.2
C5 C6 H6A 118.2
C6 C6A C9B 118.3(7)
C6 C6A C7 122.9(7)
C9B C6A C7 118.7(7)
C8 C7 C6A 121.1(6)
C8 C7 H7A 119.5
C6A C7 H7A 119.5
C7 C8 C9 120.2(6)
C7 C8 H8A 119.9
C9 C8 H8A 119.9
O9 C9 C8 120.3(5)
O9 C9 C9A 119.5(5)
C8 C9 C9A 120.2(6)
C9B C9A C1 120.5(5)
C9B C9A C9 119.4(5)
C1 C9A C9 120.1(5)
C9A C9B C6A 120.3(6)
C9A C9B C3A 119.7(6)
C6A C9B C3A 120.0(7)
C9 O9 B1 122.2(5)
C5 C10 H10A 109.5
C5 C10 H10B 109.5
H10A C10 H10B 109.5
C5 C10 H10C 109.5
H10A C10 H10C 109.5
H10B C10 H10C 109.5
C11 O11 B1 117.2(5)
O11 C11 C12 123.8(6)
O11 C11 C19A 120.4(5)
C12 C11 C19A 115.8(6)
C13 C12 C11 124.3(8)
C13 C12 H12A 117.9
C11 C12 H12A 117.9
C12 C13 C16A 120.7(9)
C12 C13 H13A 119.6
C16A C13 H13A 119.6
C16 C13A C19B 119.1(7)
C16 C13A C17 123.2(8)
C19B C13A C17 117.6(7)
C15 C14 C16A 122.4(8)
C15 C14 H14A 118.8
C16A C14 H14A 118.8
C14 C15 C16 117.9(7)
C14 C15 C20 122.9(9)
C16 C15 C20 119.1(9)
C15 C16 C13A 122.0(8)
C15 C16 H16A 119.0
C13A C16 H16A 119.0
C14 C16A C19B 119.1(7)
C14 C16A C13 123.6(8)
C19B C16A C13 117.3(7)
C18 C17 C13A 121.8(8)
C18 C17 H17A 119.1
C13A C17 H17A 119.1
C17 C18 C19 120.1(7)
C17 C18 H18A 119.9
C19 C18 H18A 119.9
O19 C19 C18 118.6(6)
O19 C19 C19A 120.8(5)
C18 C19 C19A 120.5(6)
C19 C19A C11 118.9(5)
C19 C19A C19B 119.3(6)
C11 C19A C19B 121.3(6)
C16A C19B C13A 119.2(6)
C16A C19B C19A 120.4(6)
C13A C19B C19A 120.4(7)
C19 O19 B1 116.9(5)
C15 C20 H20A 109.5
C15 C20 H20B 109.5
H20A C20 H20B 109.5
C15 C20 H20C 109.5
H20A C20 H20C 109.5
H20B C20 H20C 109.5
O11C Be1 O1C 115.0(6)
O11C Be1 O9C 111.1(11)
O1C Be1 O9C 108.5(5)
O11C Be1 O19C 106.5(5)
O1C Be1 O19C 107.1(9)
O9C Be1 O19C 108.4(6)
C1C O1C Be1 122.6(7)
O1C C1C C9D 122.7(9)
O1C C1C C2C 117.2(11)
C9D C1C C2C 119.1(10)
C3C C2C C1C 118.3(13)
C3C C2C H2B 120.9
C1C C2C H2B 120.9
C2C C3C C3D 124.0(14)
C2C C3C H3B 118.0
C3D C3C H3B 118.0
C4C C3D C3C 124.8(12)
C4C C3D C9E 117.2(11)
C3C C3D C9E 117.8(12)
C5C C4C C3D 123.3(12)
C5C C4C H4B 118.4
C3D C4C H4B 118.4
C4C C5C C6C 119.1(12)
C4C C5C C10C 124.1(14)
C6C C5C C10C 116.8(13)
C5C C6C C6D 120.4(13)
C5C C6C H6B 119.8
C6D C6C H6B 119.8
C6C C6D C7C 121.2(12)
C6C C6D C9E 120.4(11)
C7C C6D C9E 118.3(12)
C8C C7C C6D 122.3(13)
C8C C7C H7B 118.9
C6D C7C H7B 118.9
C7C C8C C9C 121.2(12)
C7C C8C H8B 119.4
C9C C8C H8B 119.4
O9C C9C C8C 119.5(10)
O9C C9C C9D 122.5(8)
C8C C9C C9D 118.0(9)
C9E C9D C1C 121.0(9)
C9E C9D C9C 119.0(9)
C1C C9D C9C 120.0(8)
C9D C9E C6D 121.1(11)
C9D C9E C3D 119.4(11)
C6D C9E C3D 119.3(11)
C9C O9C Be1 122.9(7)
C5C C10C H10D 109.5
C5C C10C H10E 109.5
H10D C10C H10E 109.5
C5C C10C H10F 109.5
H10D C10C H10F 109.5
H10E C10C H10F 109.5
C11C O11C Be1 118.6(6)
O11C C11C C19D 121.4(7)
O11C C11C C12C 113.6(9)
C19D C11C C12C 125.1(9)
C13C C12C C11C 115.0(11)
C13C C12C H12B 122.5
C11C C12C H12B 122.5
C12C C13C C16D 123.1(13)
C12C C13C H13B 118.5
C16D C13C H13B 118.5
C16C C13D C19E 118.9(11)
C16C C13D C17C 123.1(11)
C19E C13D C17C 117.9(10)
C15C C14C C16D 120.8(12)
C15C C14C H14B 119.6
C16D C14C H14B 119.6
C16C C15C C14C 119.2(11)
C16C C15C C20C 123.7(11)
C14C C15C C20C 117.1(12)
C15C C16C C13D 121.7(12)
C15C C16C H16B 119.2
C13D C16C H16B 119.2
C19E C16D C14C 119.3(10)
C19E C16D C13C 119.6(11)
C14C C16D C13C 120.9(12)
C18C C17C C13D 122.4(12)
C18C C17C H17B 118.8
C13D C17C H17B 118.8
C17C C18C C19C 120.4(11)
C17C C18C H18B 119.8
C19C C18C H18B 119.8
O19C C19C C19D 120.5(7)
O19C C19C C18C 121.9(9)
C19D C19C C18C 117.5(9)
C19E C19D C11C 117.3(9)
C19E C19D C19C 121.1(8)
C11C C19D C19C 121.6(7)
C19D C19E C16D 119.9(10)
C19D C19E C13D 120.0(9)
C16D C19E C13D 120.0(9)
C19C O19C Be1 119.4(7)
C15C C20C H20D 109.5
C15C C20C H20E 109.5
H20D C20C H20E 109.5
C15C C20C H20F 109.5
H20D C20C H20F 109.5
H20E C20C H20F 109.5

loop_
_geom_bond_atom_site_label_1
_geom_bond_atom_site_label_2
_geom_bond_distance
B1 O1 1.435(4)
B1 O19 1.444(4)
B1 O11 1.448(4)
B1 O9 1.468(4)
O1 C1 1.354(4)
C1 C2 1.396(4)
C1 C9A 1.410(4)
C2 C3 1.366(8)
C2 H2A 0.9500
C3 C3A 1.426(8)
C3 H3A 0.9500
C3A C4 1.395(8)
C3A C9B 1.432(8)
C4 C5 1.402(8)
C4 H4A 0.9500
C5 C6 1.407(8)
C5 C10 1.509(4)
C6 C6A 1.396(8)
C6 H6A 0.9500
C6A C9B 1.421(7)
C6A C7 1.423(7)
C7 C8 1.375(7)
C7 H7A 0.9500
C8 C9 1.408(4)
C8 H8A 0.9500
C9 O9 1.348(4)
C9 C9A 1.417(4)
C9A C9B 1.406(7)
C10 H10A 0.9800
C10 H10B 0.9800
C10 H10C 0.9800
O11 C11 1.348(4)
C11 C12 1.403(4)
C11 C19A 1.418(4)
C12 C13 1.360(8)
C12 H12A 0.9500
C13 C16A 1.424(8)
C13 H13A 0.9500
C13A C16 1.408(8)
C13A C19B 1.421(8)
C13A C17 1.437(8)
C14 C15 1.393(8)
C14 C16A 1.406(8)
C14 H14A 0.9500
C15 C16 1.400(8)
C15 C20 1.504(4)
C16 H16A 0.9500
C16A C19B 1.418(8)
C17 C18 1.374(8)
C17 H17A 0.9500
C18 C19 1.402(4)
C18 H18A 0.9500
C19 O19 1.342(4)
C19 C19A 1.414(4)
C19A C19B 1.424(7)
C20 H20A 0.9800
C20 H20B 0.9800
C20 H20C 0.9800
Be1 O11C 1.588(5)
Be1 O1C 1.592(5)
Be1 O9C 1.613(5)
Be1 O19C 1.617(5)
O1C C1C 1.304(5)
C1C C9D 1.427(5)
C1C C2C 1.429(5)
C2C C3C 1.365(12)
C2C H2B 0.9500
C3C C3D 1.407(12)
C3C H3B 0.9500
C3D C4C 1.397(11)
C3D C9E 1.428(11)
C4C C5C 1.372(12)
C4C H4B 0.9500
C5C C6C 1.387(12)
C5C C10C 1.506(5)
C6C C6D 1.392(11)
C6C H6B 0.9500
C6D C7C 1.395(11)
C6D C9E 1.408(12)
C7C C8C 1.336(11)
C7C H7B 0.9500
C8C C9C 1.428(5)
C8C H8B 0.9500
C9C O9C 1.297(5)
C9C C9D 1.429(5)
C9D C9E 1.399(10)
C10C H10D 0.9800
C10C H10E 0.9800
C10C H10F 0.9800
O11C C11C 1.295(5)
C11C C19D 1.422(4)
C11C C12C 1.424(4)
C12C C13C 1.381(12)
C12C H12B 0.9500
C13C C16D 1.436(12)
C13C H13B 0.9500
C13D C16C 1.407(11)
C13D C19E 1.419(11)
C13D C17C 1.425(11)
C14C C15C 1.401(12)
C14C C16D 1.414(11)
C14C H14B 0.9500
C15C C16C 1.390(12)
C15C C20C 1.508(5)
C16C H16B 0.9500
C16D C19E 1.414(11)
C17C C18C 1.362(12)
C17C H17B 0.9500
C18C C19C 1.435(5)
C18C H18B 0.9500
C19C O19C 1.296(5)
C19C C19D 1.425(5)
C19D C19E 1.412(10)
C20C H20D 0.9800
C20C H20E 0.9800
C20C H20F 0.9800

loop_
_geom_torsion_atom_site_label_1
_geom_torsion_atom_site_label_2
_geom_torsion_atom_site_label_3
_geom_torsion_atom_site_label_4
_geom_torsion
O19 B1 O1 C1 -111.4(9)
O11 B1 O1 C1 123.0(9)
O9 B1 O1 C1 10.5(12)
B1 O1 C1 C2 177.0(12)
B1 O1 C1 C9A -7.7(18)
O1 C1 C2 C3 -180.0(15)
C9A C1 C2 C3 5(3)
C1 C2 C3 C3A -5(3)
C2 C3 C3A C4 179(2)
C2 C3 C3A C9B 4(3)
C3 C3A C4 C5 -176.2(19)
C9B C3A C4 C5 -1(3)
C3A C4 C5 C6 -2(2)
C3A C4 C5 C10 -179.0(16)
C4 C5 C6 C6A 2(2)
C10 C5 C6 C6A 179(2)
C5 C6 C6A C9B 0(4)
C5 C6 C6A C7 177(2)
C6 C6A C7 C8 -180(2)
C9B C6A C7 C8 -3(4)
C6A C7 C8 C9 4(3)
C7 C8 C9 O9 178.5(13)
C7 C8 C9 C9A -3(2)
O1 C1 C9A C9B -178.2(15)
C2 C1 C9A C9B -3(3)
O1 C1 C9A C9 3(3)
C2 C1 C9A C9 177.9(14)
O9 C9 C9A C9B 179.7(16)
C8 C9 C9A C9B 1(2)
O9 C9 C9A C1 -1(3)
C8 C9 C9A C1 -179.9(14)
C1 C9A C9B C6A -179(2)
C9 C9A C9B C6A 0(3)
C1 C9A C9B C3A 2(3)
C9 C9A C9B C3A -179.2(19)
C6 C6A C9B C9A 178(2)
C7 C6A C9B C9A 1(4)
C6 C6A C9B C3A -3(4)
C7 C6A C9B C3A -180(2)
C4 C3A C9B C9A -177.8(19)
C3 C3A C9B C9A -2(3)
C4 C3A C9B C6A 3(4)
C3 C3A C9B C6A 179(3)
C8 C9 O9 B1 -176.6(10)
C9A C9 O9 B1 5(2)
O1 B1 O9 C9 -9.0(16)
O19 B1 O9 C9 115.3(12)
O11 B1 O9 C9 -122.0(12)
O1 B1 O11 C11 156.8(5)
O19 B1 O11 C11 34.0(8)
O9 B1 O11 C11 -82.4(7)
B1 O11 C11 C12 167.0(7)
B1 O11 C11 C19A -13.0(10)
O11 C11 C12 C13 -176.8(18)
C19A C11 C12 C13 3(2)
C11 C12 C13 C16A -3(4)
C16A C14 C15 C16 -1(2)
C16A C14 C15 C20 -177.7(14)
C14 C15 C16 C13A 0(3)
C20 C15 C16 C13A 177.2(14)
C19B C13A C16 C15 3(2)
C17 C13A C16 C15 -179.1(16)
C15 C14 C16A C19B -2(2)
C15 C14 C16A C13 -179(2)
C12 C13 C16A C14 176.8(19)
C12 C13 C16A C19B -1(4)
C16 C13A C17 C18 -174.0(14)
C19B C13A C17 C18 4(2)
C13A C17 C18 C19 -2(2)
C17 C18 C19 O19 -179.7(17)
C17 C18 C19 C19A 2(3)
O19 C19 C19A C11 6(3)
C18 C19 C19A C11 -175.5(17)
O19 C19 C19A C19B 178.5(18)
C18 C19 C19A C19B -3(3)
O11 C11 C19A C19 -7(2)
C12 C11 C19A C19 172.9(16)
O11 C11 C19A C19B -179.6(11)
C12 C11 C19A C19B 0.4(17)
C14 C16A C19B C13A 5(2)
C13 C16A C19B C13A -177(2)
C14 C16A C19B C19A -173.5(14)
C13 C16A C19B C19A 4(3)
C16 C13A C19B C16A -6(2)
C17 C13A C19B C16A 176.1(14)
C16 C13A C19B C19A 172.9(14)
C17 C13A C19B C19A -5(2)
C19 C19A C19B C16A -176.5(18)
C11 C19A C19B C16A -4(2)
C19 C19A C19B C13A 5(2)
C11 C19A C19B C13A 177.1(13)
C18 C19 O19 B1 -163.1(16)
C19A C19 O19 B1 16(3)
O1 B1 O19 C19 -154.2(14)
O11 B1 O19 C19 -35.2(15)
O9 B1 O19 C19 79.2(15)
O11C Be1 O1C C1C 119.7(16)
O9C Be1 O1C C1C -5.4(19)
O19C Be1 O1C C1C -122.3(16)
Be1 O1C C1C C9D 11(3)
Be1 O1C C1C C2C 179.7(19)
O1C C1C C2C C3C -175(2)
C9D C1C C2C C3C -6(4)
C1C C2C C3C C3D 8(5)
C2C C3C C3D C4C 179(3)
C2C C3C C3D C9E -7(5)
C3C C3D C4C C5C 176(3)
C9E C3D C4C C5C 2(4)
C3D C4C C5C C6C 3(3)
C3D C4C C5C C10C -180(2)
C4C C5C C6C C6D -4(3)
C10C C5C C6C C6D 178(3)
C5C C6C C6D C7C -177(3)
C5C C6C C6D C9E 0(6)
C6C C6D C7C C8C -180(3)
C9E C6D C7C C8C 2(6)
C6D C7C C8C C9C -2(5)
C7C C8C C9C O9C -179(2)
C7C C8C C9C C9D 2(4)
O1C C1C C9D C9E 173(3)
C2C C1C C9D C9E 5(5)
O1C C1C C9D C9C -9(4)
C2C C1C C9D C9C -177(2)
O9C C9C C9D C9E 179(3)
C8C C9C C9D C9E -3(4)
O9C C9C C9D C1C 1(4)
C8C C9C C9D C1C 179(2)
C1C C9D C9E C6D -179(4)
C9C C9D C9E C6D 4(5)
C1C C9D C9E C3D -4(5)
C9C C9D C9E C3D 178(3)
C6C C6D C9E C9D 179(3)
C7C C6D C9E C9D -3(7)
C6C C6D C9E C3D 5(7)
C7C C6D C9E C3D -178(3)
C4C C3D C9E C9D 180(3)
C3C C3D C9E C9D 5(5)
C4C C3D C9E C6D -6(6)
C3C C3D C9E C6D 180(4)
C8C C9C O9C Be1 -173.8(17)
C9D C9C O9C Be1 4(3)
O11C Be1 O9C C9C -129.7(18)
O1C Be1 O9C C9C -2(2)
O19C Be1 O9C C9C 113.6(18)
O1C Be1 O11C C11C 156.4(7)
O9C Be1 O11C C11C -79.9(9)
O19C Be1 O11C C11C 37.9(11)
Be1 O11C C11C C19D -22.3(14)
Be1 O11C C11C C12C 157.7(9)
O11C C11C C12C C13C -180(2)
C19D C11C C12C C13C 0(3)
C11C C12C C13C C16D 4(5)
C16D C14C C15C C16C -5(4)
C16D C14C C15C C20C 173(2)
C14C C15C C16C C13D 4(4)
C20C C15C C16C C13D -173(2)
C19E C13D C16C C15C -1(3)
C17C C13D C16C C15C -178(2)
C15C C14C C16D C19E 3(3)
C15C C14C C16D C13C 177(3)
C12C C13C C16D C19E -4(6)
C12C C13C C16D C14C -178(3)
C16C C13D C17C C18C 174(2)
C19E C13D C17C C18C -2(3)
C13D C17C C18C C19C 7(3)
C17C C18C C19C O19C 172(3)
C17C C18C C19C C19D -10(5)
O11C C11C C19D C19E 176.7(14)
C12C C11C C19D C19E -3(3)
O11C C11C C19D C19C -1(3)
C12C C11C C19D C19C 179(2)
O19C C19C C19D C19E -174(3)
C18C C19C C19D C19E 8(5)
O19C C19C C19D C11C 4(5)
C18C C19C C19D C11C -174(2)
C11C C19D C19E C16D 3(3)
C19C C19D C19E C16D -179(3)
C11C C19D C19E C13D 178.3(19)
C19C C19D C19E C13D -4(4)
C14C C16D C19E C19D 175(2)
C13C C16D C19E C19D 1(4)
C14C C16D C19E C13D 0(3)
C13C C16D C19E C13D -175(3)
C16C C13D C19E C19D -176(2)
C17C C13D C19E C19D 1(3)
C16C C13D C19E C16D 0(3)
C17C C13D C19E C16D 176(2)
C19D C19C O19C Be1 17(5)
C18C C19C O19C Be1 -165(2)
O11C Be1 O19C C19C -35(2)
O1C Be1 O19C C19C -159(2)
O9C Be1 O19C C19C 84(2)
